data_4076198
loop_
_publ_author_name
'Foreman, Mark R. St.-J.'
'Hill, Anthony F.'
'Smith, Matthew K.'
'Tshabang, Never'

_publ_section_title
;
 Novel Heterobimetallic Coordination of the H2B(mt)2Ligand:&#x00A0; The
 Complex [Mo(SnMe2Cl)(CO)3{\m-S:\k3-H,S,S&#x2018;-H2B(mt)2}] (mt =
 methimazolyl)
;
_journal_issue 22
_journal_name_full Organometallics
_journal_page_first 5224
_journal_paper_doi 10.1021/om050778z
_journal_volume 24
_journal_year 2005
_chemical_formula_sum 'C13 H18 B Cl Mo N4 O3 S2 Sn'
_chemical_formula_weight 603.32
_chemical_name_systematic
;
 ?
;
_space_group_IT_number 14
_symmetry_cell_setting monoclinic
_symmetry_space_group_name_Hall '-P 2yn'
_symmetry_space_group_name_H-M 'P 1 21/n 1'
_atom_sites_solution_hydrogens geom
_atom_sites_solution_primary direct
_atom_sites_solution_secondary difmap
_audit_creation_method SHELXL-97
_cell_angle_alpha 90.00
_cell_angle_beta 96.60(3)
_cell_angle_gamma 90.00
_cell_formula_units_Z 4
_cell_length_a 9.6600(19)
_cell_length_b 21.430(4)
_cell_length_c 10.210(2)
_cell_measurement_reflns_used 26669
_cell_measurement_temperature 200(2)
_cell_measurement_theta_max 2.91
_cell_measurement_theta_min 27.48
_cell_volume 2099.6(7)
_computing_cell_refinement DENZO-SMN
_computing_data_collection 'Nonius Collect'
_computing_data_reduction 'X -Seed'
_computing_molecular_graphics 'X-Seed / POV-Ray'
_computing_publication_material 'Microsoft Office 2000'
_computing_structure_refinement 'SHELXL-97 (Sheldrick, 1997)'
_computing_structure_solution 'SHELXS-97 (Sheldrick, 1990)'
_diffrn_ambient_temperature 200(2)
_diffrn_measured_fraction_theta_full 0.991
_diffrn_measured_fraction_theta_max 0.991
_diffrn_measurement_device_type 'Nonius Kappa CCD'
_diffrn_measurement_method 'psi and omega scans'
_diffrn_radiation_monochromator graphite
_diffrn_radiation_source 'fine-focus sealed tube'
_diffrn_radiation_type MoK\a
_diffrn_radiation_wavelength 0.71073
_diffrn_reflns_av_R_equivalents 0.0978
_diffrn_reflns_av_sigmaI/netI 0.0477
_diffrn_reflns_limit_h_max 12
_diffrn_reflns_limit_h_min -12
_diffrn_reflns_limit_k_max 27
_diffrn_reflns_limit_k_min -27
_diffrn_reflns_limit_l_max 13
_diffrn_reflns_limit_l_min -13
_diffrn_reflns_number 46989
_diffrn_reflns_theta_full 27.51
_diffrn_reflns_theta_max 27.51
_diffrn_reflns_theta_min 2.91
_diffrn_standards_decay_% 0
_diffrn_standards_interval_count 0
_diffrn_standards_interval_time 0
_diffrn_standards_number 0
_exptl_absorpt_coefficient_mu 2.133
_exptl_absorpt_correction_T_max 0.802
_exptl_absorpt_correction_T_min 0.745
_exptl_absorpt_correction_type integration
_exptl_absorpt_process_details
;
Gaussian integration (Coppens, 1970)
;
_exptl_crystal_colour yellow
_exptl_crystal_density_diffrn 1.909
_exptl_crystal_density_method 'not measured'
_exptl_crystal_description prism
_exptl_crystal_F_000 1176
_exptl_crystal_size_max 0.15
_exptl_crystal_size_mid 0.14
_exptl_crystal_size_min 0.13
_refine_diff_density_max 1.141
_refine_diff_density_min -1.200
_refine_diff_density_rms 0.154
_refine_ls_extinction_method none
_refine_ls_goodness_of_fit_ref 1.074
_refine_ls_hydrogen_treatment mixed
_refine_ls_matrix_type full
_refine_ls_number_parameters 245
_refine_ls_number_reflns 4796
_refine_ls_number_restraints 0
_refine_ls_restrained_S_all 1.074
_refine_ls_R_factor_all 0.0715
_refine_ls_R_factor_gt 0.0422
_refine_ls_shift/su_max 0.002
_refine_ls_shift/su_mean 0.000
_refine_ls_structure_factor_coef Fsqd
_refine_ls_weighting_details 'calc w=1/[\s^2^(Fo^2^)+(0.0586P)^2^+0.0000P] where P=(Fo^2^+2Fc^2^)/3'
_refine_ls_weighting_scheme calc
_refine_ls_wR_factor_gt 0.0919
_refine_ls_wR_factor_ref 0.1054
_reflns_number_gt 3527
_reflns_number_total 4796
_reflns_threshold_expression >2sigma(I)
_cod_data_source_file om050778zsi20050907_100920.cif
_cod_data_source_block c:\docume~1\admini~1\desktop\newxta~1\nt5\nt5
_cod_original_sg_symbol_H-M P21/n
_cod_database_code 4076198

loop_
_symmetry_equiv_pos_as_xyz
'x, y, z'
'-x+1/2, y+1/2, -z+1/2'
'-x, -y, -z'
'x-1/2, -y-1/2, z-1/2'

loop_
_atom_site_label
_atom_site_type_symbol
_atom_site_fract_x
_atom_site_fract_y
_atom_site_fract_z
_atom_site_U_iso_or_equiv
_atom_site_adp_type
_atom_site_occupancy
_atom_site_symmetry_multiplicity
_atom_site_calc_flag
_atom_site_refinement_flags
Sn1 Sn 0.89829(3) 0.174543(15) 0.96427(3) 0.02935(11) Uani 1 1 d .
Mo1 Mo 0.71107(4) 0.085930(18) 0.84544(3) 0.02565(12) Uani 1 1 d .
Cl1 Cl 1.03131(13) 0.12742(6) 1.15757(11) 0.0401(3) Uani 1 1 d .
O1 O 0.6751(4) -0.05157(17) 0.9419(3) 0.0468(9) Uani 1 1 d .
C1 C 0.6902(5) -0.0024(2) 0.9062(4) 0.0361(11) Uani 1 1 d .
B1 B 0.6972(6) 0.0778(2) 0.5527(5) 0.0288(11) Uani 1 1 d .
O2 O 0.6563(4) 0.10189(18) 1.1384(3) 0.0443(9) Uani 1 1 d .
C2 C 0.6786(5) 0.0985(2) 1.0297(5) 0.0308(10) Uani 1 1 d .
O3 O 1.0183(4) 0.03732(18) 0.8563(4) 0.0475(9) Uani 1 1 d .
C3 C 0.9075(5) 0.0589(2) 0.8563(4) 0.0321(10) Uani 1 1 d .
C4 C 1.0682(5) 0.2013(3) 0.8572(5) 0.0424(12) Uani 1 1 d .
H4A H 1.0362 0.2021 0.7626 0.064 Uiso 1 1 calc R
H4B H 1.1443 0.1712 0.8745 0.064 Uiso 1 1 calc R
H4C H 1.1013 0.2429 0.8858 0.064 Uiso 1 1 calc R
C5 C 0.8062(6) 0.2483(2) 1.0666(5) 0.0444(13) Uani 1 1 d .
H5A H 0.8797 0.2751 1.1100 0.067 Uiso 1 1 calc R
H5B H 0.7521 0.2304 1.1330 0.067 Uiso 1 1 calc R
H5C H 0.7445 0.2730 1.0036 0.067 Uiso 1 1 calc R
S11 S 0.69075(12) 0.19946(5) 0.74709(11) 0.0302(3) Uani 1 1 d .
N11 N 0.7712(4) 0.14011(18) 0.5306(3) 0.0287(8) Uani 1 1 d .
C11 C 0.7727(4) 0.1920(2) 0.6058(4) 0.0268(9) Uani 1 1 d .
N12 N 0.8467(4) 0.23668(18) 0.5512(4) 0.0318(9) Uani 1 1 d .
C12 C 0.8458(5) 0.1530(2) 0.4252(4) 0.0335(11) Uani 1 1 d .
H12 H 0.8615 0.1250 0.3564 0.040 Uiso 1 1 calc R
C13 C 0.8918(5) 0.2122(3) 0.4374(4) 0.0358(11) Uani 1 1 d .
H13 H 0.9453 0.2334 0.3788 0.043 Uiso 1 1 calc R
C14 C 0.8736(6) 0.2996(2) 0.6010(5) 0.0418(12) Uani 1 1 d .
H14A H 0.7891 0.3164 0.6327 0.063 Uiso 1 1 calc R
H14B H 0.9008 0.3262 0.5302 0.063 Uiso 1 1 calc R
H14C H 0.9491 0.2986 0.6739 0.063 Uiso 1 1 calc R
S21 S 0.45430(12) 0.07780(6) 0.77531(11) 0.0339(3) Uani 1 1 d .
N21 N 0.5369(4) 0.08396(18) 0.5234(3) 0.0295(9) Uani 1 1 d .
C21 C 0.4374(5) 0.0846(2) 0.6063(4) 0.0285(10) Uani 1 1 d .
N22 N 0.3121(4) 0.08790(18) 0.5334(4) 0.0309(9) Uani 1 1 d .
C22 C 0.4698(5) 0.0870(2) 0.3948(4) 0.0349(11) Uani 1 1 d .
H22 H 0.5142 0.0872 0.3165 0.042 Uiso 1 1 calc R
C23 C 0.3326(5) 0.0896(2) 0.4009(5) 0.0378(12) Uani 1 1 d .
H23 H 0.2620 0.0921 0.3281 0.045 Uiso 1 1 calc R
C24 C 0.1767(5) 0.0874(3) 0.5858(5) 0.0420(12) Uani 1 1 d .
H24A H 0.1686 0.0495 0.6380 0.063 Uiso 1 1 calc R
H24B H 0.1016 0.0884 0.5126 0.063 Uiso 1 1 calc R
H24C H 0.1695 0.1241 0.6419 0.063 Uiso 1 1 calc R
H1 H 0.744(5) 0.061(3) 0.660(5) 0.050 Uiso 1 1 d .
H2 H 0.732(5) 0.043(2) 0.482(5) 0.050 Uiso 1 1 d .

loop_
_atom_site_aniso_label
_atom_site_aniso_U_11
_atom_site_aniso_U_22
_atom_site_aniso_U_33
_atom_site_aniso_U_23
_atom_site_aniso_U_13
_atom_site_aniso_U_12
Sn1 0.02948(19) 0.0331(2) 0.02530(17) -0.00144(12) 0.00258(13) -0.00143(13)
Mo1 0.0278(2) 0.0284(2) 0.0209(2) 0.00085(14) 0.00371(15) -0.00042(16)
Cl1 0.0344(7) 0.0557(8) 0.0293(6) 0.0042(5) 0.0000(5) 0.0042(6)
O1 0.061(3) 0.035(2) 0.046(2) 0.0108(16) 0.0140(18) -0.0033(18)
C1 0.037(3) 0.045(3) 0.026(2) 0.000(2) 0.004(2) -0.001(2)
B1 0.030(3) 0.031(3) 0.027(3) -0.001(2) 0.006(2) -0.002(2)
O2 0.046(2) 0.063(2) 0.0257(18) -0.0018(16) 0.0100(15) -0.0056(19)
C2 0.024(2) 0.032(3) 0.036(3) 0.0003(19) 0.001(2) -0.0007(19)
O3 0.038(2) 0.050(2) 0.056(2) -0.0004(18) 0.0090(18) 0.0091(18)
C3 0.039(3) 0.031(3) 0.027(2) 0.0014(19) 0.005(2) 0.001(2)
C4 0.031(3) 0.059(4) 0.038(3) 0.005(2) 0.004(2) -0.008(3)
C5 0.053(3) 0.041(3) 0.039(3) -0.009(2) 0.006(2) 0.006(3)
S11 0.0335(6) 0.0310(6) 0.0262(5) 0.0003(5) 0.0042(5) 0.0028(5)
N11 0.029(2) 0.033(2) 0.0239(18) 0.0009(15) 0.0020(15) -0.0002(17)
C11 0.026(2) 0.031(2) 0.022(2) 0.0048(18) -0.0017(18) -0.0010(19)
N12 0.032(2) 0.033(2) 0.030(2) 0.0059(16) 0.0004(16) -0.0037(17)
C12 0.029(2) 0.046(3) 0.026(2) 0.001(2) 0.0051(19) 0.002(2)
C13 0.029(3) 0.051(3) 0.027(2) 0.010(2) 0.005(2) -0.005(2)
C14 0.043(3) 0.033(3) 0.048(3) 0.001(2) 0.000(2) -0.008(2)
S21 0.0289(6) 0.0489(8) 0.0246(6) 0.0016(5) 0.0055(5) -0.0037(5)
N21 0.031(2) 0.035(2) 0.0232(18) 0.0008(15) 0.0036(16) -0.0041(17)
C21 0.034(3) 0.024(2) 0.027(2) -0.0013(18) 0.0043(19) -0.0013(19)
N22 0.029(2) 0.034(2) 0.028(2) -0.0002(16) -0.0002(16) -0.0014(17)
C22 0.042(3) 0.039(3) 0.023(2) 0.0025(19) 0.000(2) -0.003(2)
C23 0.043(3) 0.039(3) 0.029(2) 0.002(2) -0.005(2) -0.004(2)
C24 0.027(3) 0.051(3) 0.048(3) -0.003(2) 0.001(2) 0.001(2)

loop_
_atom_type_symbol
_atom_type_description
_atom_type_scat_dispersion_real
_atom_type_scat_dispersion_imag
_atom_type_scat_source
C C 0.0033 0.0016 'International Tables Vol C Tables 4.2.6.8 and 6.1.1.4'
H H 0.0000 0.0000 'International Tables Vol C Tables 4.2.6.8 and 6.1.1.4'
B B 0.0013 0.0007 'International Tables Vol C Tables 4.2.6.8 and 6.1.1.4'
N N 0.0061 0.0033 'International Tables Vol C Tables 4.2.6.8 and 6.1.1.4'
O O 0.0106 0.0060 'International Tables Vol C Tables 4.2.6.8 and 6.1.1.4'
S S 0.1246 0.1234 'International Tables Vol C Tables 4.2.6.8 and 6.1.1.4'
Cl Cl 0.1484 0.1585 'International Tables Vol C Tables 4.2.6.8 and 6.1.1.4'
Mo Mo -1.6832 0.6857 'International Tables Vol C Tables 4.2.6.8 and 6.1.1.4'
Sn Sn -0.6537 1.4246 'International Tables Vol C Tables 4.2.6.8 and 6.1.1.4'

loop_
_exptl_crystal_face_index_h
_exptl_crystal_face_index_k
_exptl_crystal_face_index_l
_exptl_crystal_face_perp_dist
1 0 0 0.060
-1 0 0 0.080
0 1 0 0.040
0 -1 0 0.090
0 0 1 0.050
0 0 -1 0.100
-1 2 0 0.048

loop_
_geom_angle_atom_site_label_1
_geom_angle_atom_site_label_2
_geom_angle_atom_site_label_3
_geom_angle
C5 Sn1 C4 115.8(2)
C5 Sn1 Cl1 96.89(15)
C4 Sn1 Cl1 99.17(14)
C5 Sn1 Mo1 115.30(15)
C4 Sn1 Mo1 116.93(14)
Cl1 Sn1 Mo1 108.83(4)
C5 Sn1 S11 86.97(14)
C4 Sn1 S11 93.66(14)
Cl1 Sn1 S11 163.32(4)
Mo1 Sn1 S11 55.33(3)
C2 Mo1 C3 104.17(18)
C2 Mo1 C1 78.48(18)
C3 Mo1 C1 80.59(19)
C2 Mo1 S21 91.24(14)
C3 Mo1 S21 155.27(14)
C1 Mo1 S21 83.76(14)
C2 Mo1 S11 103.09(14)
C3 Mo1 S11 108.76(14)
C1 Mo1 S11 169.52(14)
S21 Mo1 S11 85.83(4)
C2 Mo1 Sn1 70.00(13)
C3 Mo1 Sn1 66.79(14)
C1 Mo1 Sn1 126.01(13)
S21 Mo1 Sn1 137.66(4)
S11 Mo1 Sn1 63.54(3)
O1 C1 Mo1 178.0(4)
N11 B1 N21 111.6(4)
O2 C2 Mo1 175.5(4)
O3 C3 Mo1 172.9(4)
C11 S11 Mo1 102.24(16)
C11 S11 Sn1 106.36(15)
Mo1 S11 Sn1 61.12(3)
C11 N11 C12 107.7(4)
C11 N11 B1 127.1(4)
C12 N11 B1 125.2(4)
N11 C11 N12 108.7(4)
N11 C11 S11 125.0(3)
N12 C11 S11 126.4(4)
C11 N12 C13 108.0(4)
C11 N12 C14 126.4(4)
C13 N12 C14 125.6(4)
C13 C12 N11 108.2(4)
C12 C13 N12 107.5(4)
C21 S21 Mo1 104.89(17)
C21 N21 C22 107.6(4)
C21 N21 B1 130.3(4)
C22 N21 B1 122.1(4)
N22 C21 N21 108.2(4)
N22 C21 S21 122.2(3)
N21 C21 S21 129.4(4)
C21 N22 C23 108.6(4)
C21 N22 C24 125.4(4)
C23 N22 C24 126.0(4)
C23 C22 N21 108.3(4)
C22 C23 N22 107.3(4)

loop_
_geom_bond_atom_site_label_1
_geom_bond_atom_site_label_2
_geom_bond_distance
Sn1 C5 2.143(5)
Sn1 C4 2.151(5)
Sn1 Cl1 2.4460(13)
Sn1 Mo1 2.8008(7)
Sn1 S11 2.8635(15)
Mo1 C2 1.961(5)
Mo1 C3 1.974(5)
Mo1 C1 2.009(5)
Mo1 S21 2.5074(14)
Mo1 S11 2.6307(13)
O1 C1 1.130(6)
B1 N11 1.544(6)
B1 N21 1.549(7)
O2 C2 1.158(5)
O3 C3 1.166(5)
S11 C11 1.731(4)
N11 C11 1.351(6)
N11 C12 1.390(5)
C11 N12 1.353(6)
N12 C13 1.389(6)
N12 C14 1.454(6)
C12 C13 1.345(7)
S21 C21 1.721(4)
N21 C21 1.351(5)
N21 C22 1.397(6)
C21 N22 1.349(6)
N22 C23 1.390(6)
N22 C24 1.469(6)
C22 C23 1.335(7)
